data_7134140
loop_
_publ_author_name
'Gremillion, Alexander J.'
'Kumar, Hemant'
'Del Rosal, Iker'
'Kelley, Steven P.'
'Maron, Laurent'
'Gessner, Viktoria H.'
'Walensky, Justin R.'

_publ_section_title
;
 Cerium(III) yldiide complexes with divergent CO reactivity.
;
_journal_issue 4
_journal_name_full 'Chemical communications (Cambridge, England)'
_journal_page_first 752
_journal_page_last 755
_journal_paper_doi 10.1039/d4cc04562a
_journal_volume 61
_journal_year 2024
_chemical_formula_moiety 'C46 H52 Ce O2 P S, 0.5(C7 H8)'
_chemical_formula_sum 'C49.5 H56 Ce O2 P S'
_chemical_formula_weight 886.09
_space_group_crystal_system triclinic
_space_group_IT_number 2
_space_group_name_Hall '-P 1'
_space_group_name_H-M_alt 'P -1'
_atom_sites_solution_hydrogens calc
_atom_sites_solution_primary dual
_atom_sites_solution_secondary difmap
_audit_creation_date 2024-02-26
_audit_creation_method
;
Olex2 1.2
(compiled 2018.05.29 svn.r3508 for OlexSys, GUI svn.r5506)
;
_audit_update_record
;
2024-06-12 deposited with the CCDC.	2024-12-12 downloaded from the CCDC.
;
_cell_angle_alpha 98.6100(10)
_cell_angle_beta 92.8490(10)
_cell_angle_gamma 113.2370(10)
_cell_formula_units_Z 2
_cell_length_a 10.2451(4)
_cell_length_b 12.2641(5)
_cell_length_c 18.6768(7)
_cell_measurement_reflns_used 9949
_cell_measurement_temperature 173.0
_cell_measurement_theta_max 27.83
_cell_measurement_theta_min 2.18
_cell_volume 2116.69(14)
_computing_cell_refinement 'Bruker Apex4 V.2022.1-1/SAINT V8.40B'
_computing_data_collection 'Bruker Apex4 V.2022.1-1'
_computing_data_reduction 'Bruker Apex4 V.2022.1-1/SAINT V8.40B'
_computing_molecular_graphics 'Olex2 (Dolomanov et al., 2009)'
_computing_publication_material 'Olex2 (Dolomanov et al., 2009)'
_computing_structure_refinement 'ShelXL (Sheldrick, 2015)'
_computing_structure_solution 'ShelXT (Sheldrick, 2015)'
_diffrn_ambient_temperature 173.0
_diffrn_measured_fraction_theta_full 0.999
_diffrn_measured_fraction_theta_max 0.997
_diffrn_measurement_device_type 'Bruker Photon II CMOS area detector'
_diffrn_measurement_method 'shutterless omega and phi scans'
_diffrn_radiation_monochromator 'mirror optics'
_diffrn_radiation_type MoK\a
_diffrn_radiation_wavelength 0.71073
_diffrn_reflns_av_R_equivalents 0.0527
_diffrn_reflns_av_unetI/netI 0.0466
_diffrn_reflns_Laue_measured_fraction_full 0.999
_diffrn_reflns_Laue_measured_fraction_max 0.997
_diffrn_reflns_limit_h_max 13
_diffrn_reflns_limit_h_min -13
_diffrn_reflns_limit_k_max 16
_diffrn_reflns_limit_k_min -16
_diffrn_reflns_limit_l_max 24
_diffrn_reflns_limit_l_min -24
_diffrn_reflns_number 55706
_diffrn_reflns_point_group_measured_fraction_full 0.999
_diffrn_reflns_point_group_measured_fraction_max 0.997
_diffrn_reflns_theta_full 25.242
_diffrn_reflns_theta_max 27.900
_diffrn_reflns_theta_min 1.839
_diffrn_source 'Incoatec IMuS microfocus Mo tube'
_diffrn_standards_number 0
_exptl_absorpt_coefficient_mu 1.201
_exptl_absorpt_correction_T_max 0.6469
_exptl_absorpt_correction_T_min 0.5770
_exptl_absorpt_correction_type multi-scan
_exptl_absorpt_process_details 'Bruker AXScale'
_exptl_crystal_colour pink
_exptl_crystal_colour_primary pink
_exptl_crystal_density_diffrn 1.390
_exptl_crystal_description fragment
_exptl_crystal_F_000 916
_exptl_crystal_size_max 0.15
_exptl_crystal_size_mid 0.06
_exptl_crystal_size_min 0.02
_refine_diff_density_max 1.537
_refine_diff_density_min -0.593
_refine_diff_density_rms 0.095
_refine_ls_extinction_method none
_refine_ls_goodness_of_fit_ref 1.080
_refine_ls_hydrogen_treatment constr
_refine_ls_matrix_type full
_refine_ls_number_parameters 516
_refine_ls_number_reflns 10114
_refine_ls_number_restraints 0
_refine_ls_restrained_S_all 1.080
_refine_ls_R_factor_all 0.0565
_refine_ls_R_factor_gt 0.0373
_refine_ls_shift/su_max 0.002
_refine_ls_shift/su_mean 0.000
_refine_ls_structure_factor_coef Fsqd
_refine_ls_weighting_details 'w=1/[\s^2^(Fo^2^)+(0.0015P)^2^+3.2242P] where P=(Fo^2^+2Fc^2^)/3'
_refine_ls_weighting_scheme calc
_refine_ls_wR_factor_gt 0.0603
_refine_ls_wR_factor_ref 0.0687
_reflns_Friedel_coverage 0.000
_reflns_number_gt 8252
_reflns_number_total 10114
_reflns_threshold_expression 'I > 2\s(I)'
_cod_data_source_file d4cc04562a3.cif
_cod_data_source_block 2
_cod_original_cell_volume 2116.68(14)
_cod_original_formula_sum 'C49.50 H56 Ce O2 P S'
_cod_database_code 7134140
_shelx_shelxl_version_number 2019/3
_shelx_space_group_comment
;
The symmetry employed for this shelxl refinement is uniquely defined
by the following loop, which should always be used as a source of
symmetry information in preference to the above space-group names.
They are only intended as comments.
;
_shelx_estimated_absorpt_t_max 0.976
_shelx_estimated_absorpt_t_min 0.840
_olex2_refinement_description
;
1. Fixed Uiso
 At 1.2 times of:
  All C(H) groups, All C(H,H) groups
 At 1.5 times of:
  All C(H,H,H) groups
2. Others
 Fixed Sof: C1S(0.5) H2S(0.5) H2SA(0.5) C3S(0.5) H3S(0.5) H4S(0.5) H4SA(0.5)
 H4SB(0.5) H4SC(0.5) C5S(0.5) H5S(0.5)
3.a Riding coordinates:
 C2S(H2S,H2SA), C3S(H3S), C4S(H4S), C4S(H4SA,H4SB,H4SC)
3.b Aromatic/amide H refined with riding coordinates:
 C5S(H5S), C23(H23), C24(H24), C26(H26), C27(H27), C30(H30), C31(H31),
 C32(H32), C33(H33), C34(H34), C36(H36), C37(H37), C38(H38), C39(H39), C40(H40),
  C42(H42), C43(H43), C44(H44), C45(H45), C46(H46)
3.c Idealised Me refined as rotating group:
 C6(H6A,H6B,H6C), C7(H7A,H7B,H7C), C8(H8A,H8B,H8C), C9(H9A,H9B,H9C), C10(H10A,
 H10B,H10C), C16(H16A,H16B,H16C), C17(H17A,H17B,H17C), C18(H18A,H18B,H18C),
 C19(H19A,H19B,H19C), C20(H20A,H20B,H20C), C28(H28A,H28B,H28C)
;
_olex2_submission_special_instructions 'No special instructions were received'

loop_
_space_group_symop_operation_xyz
'x, y, z'
'-x, -y, -z'

loop_
_atom_site_label
_atom_site_type_symbol
_atom_site_fract_x
_atom_site_fract_y
_atom_site_fract_z
_atom_site_U_iso_or_equiv
_atom_site_adp_type
_atom_site_occupancy
_atom_site_site_symmetry_order
_atom_site_calc_flag
_atom_site_refinement_flags_posn
_atom_site_refinement_flags_adp
_atom_site_refinement_flags_occupancy
_atom_site_disorder_assembly
_atom_site_disorder_group
Ce1 Ce 0.46407(2) 0.81664(2) 0.22102(2) 0.02549(5) Uani 1 1 d . . . . .
S1 S 0.20550(7) 0.62321(6) 0.27932(4) 0.02735(16) Uani 1 1 d . . . . .
P1 P 0.32820(7) 0.45666(6) 0.21007(4) 0.02320(15) Uani 1 1 d . . . . .
O1 O 0.2660(2) 0.75845(17) 0.29646(11) 0.0303(5) Uani 1 1 d . . . . .
O2 O 0.0595(2) 0.56967(19) 0.24348(12) 0.0372(5) Uani 1 1 d . . . . .
C1 C 0.2837(3) 0.7503(2) 0.08873(15) 0.0268(6) Uani 1 1 d . . . . .
C1S C 1.0363(8) 0.9716(7) 0.4877(6) 0.068(3) Uani 0.5 1 d . . P . .
C2 C 0.4229(3) 0.8107(3) 0.06972(15) 0.0288(6) Uani 1 1 d . . . . .
C2S C 1.0270(5) 0.9834(5) 0.5588(3) 0.0771(15) Uani 1 1 d . . . . .
H2S H 1.066856 0.944995 0.589585 0.093 Uiso 0.5 1 d R . P A 1
H2SA H 1.027246 0.998295 0.610645 0.093 Uiso 0.5 1 d R . P B 2
C3 C 0.4739(3) 0.9350(3) 0.10233(16) 0.0317(7) Uani 1 1 d . . . . .
C3S C 0.9561(12) 1.0565(11) 0.5861(7) 0.091(3) Uani 0.5 1 d . . P . .
H3S H 0.954761 1.071588 0.637438 0.109 Uiso 0.5 1 d R . P . .
C4 C 0.3657(3) 0.9498(3) 0.14132(16) 0.0346(7) Uani 1 1 d . . . . .
C4S C 0.8933(7) 1.1020(6) 0.5484(6) 0.136(3) Uani 1 1 d . . . . .
H4S H 0.838795 1.142479 0.571426 0.164 Uiso 0.5 1 d R . P C 1
H4SA H 0.851045 1.130899 0.512686 0.205 Uiso 0.5 1 d R . P D 2
H4SB H 0.820205 1.053269 0.574286 0.205 Uiso 0.5 1 d R . P D 2
H4SC H 0.962645 1.169469 0.582166 0.205 Uiso 0.5 1 d R . P D 2
C5 C 0.2484(3) 0.8359(3) 0.13299(16) 0.0316(7) Uani 1 1 d . . . . .
C5S C 0.9029(13) 1.0928(11) 0.4777(9) 0.102(5) Uani 0.5 1 d . . P . .
H5S H 0.865210 1.134800 0.449827 0.122 Uiso 0.5 1 calc R . P . .
C6 C 0.1839(3) 0.6202(3) 0.06202(17) 0.0380(7) Uani 1 1 d . . . . .
H6A H 0.239534 0.573369 0.046937 0.057 Uiso 1 1 calc GR . . . .
H6B H 0.117895 0.614430 0.020385 0.057 Uiso 1 1 calc GR . . . .
H6C H 0.129325 0.588197 0.101340 0.057 Uiso 1 1 calc GR . . . .
C7 C 0.5004(4) 0.7612(3) 0.01660(17) 0.0403(8) Uani 1 1 d . . . . .
H7A H 0.597112 0.780516 0.039305 0.061 Uiso 1 1 calc GR . . . .
H7B H 0.506378 0.797405 -0.027135 0.061 Uiso 1 1 calc GR . . . .
H7C H 0.448256 0.673368 0.003024 0.061 Uiso 1 1 calc GR . . . .
C8 C 0.6089(3) 1.0323(3) 0.08733(19) 0.0459(9) Uani 1 1 d . . . . .
H8A H 0.626966 1.108235 0.120190 0.069 Uiso 1 1 calc GR . . . .
H8B H 0.598655 1.042651 0.036642 0.069 Uiso 1 1 calc GR . . . .
H8C H 0.689208 1.009419 0.095375 0.069 Uiso 1 1 calc GR . . . .
C9 C 0.3660(4) 1.0661(3) 0.1808(2) 0.0554(10) Uani 1 1 d . . . . .
H9A H 0.362725 1.063770 0.232890 0.083 Uiso 1 1 calc GR . . . .
H9B H 0.282217 1.076780 0.161108 0.083 Uiso 1 1 calc GR . . . .
H9C H 0.453344 1.133738 0.174050 0.083 Uiso 1 1 calc GR . . . .
C10 C 0.1078(3) 0.8141(3) 0.16246(19) 0.0465(9) Uani 1 1 d . . . . .
H10A H 0.064016 0.730855 0.170825 0.070 Uiso 1 1 calc GR . . . .
H10B H 0.043699 0.826926 0.127158 0.070 Uiso 1 1 calc GR . . . .
H10C H 0.124105 0.870160 0.208568 0.070 Uiso 1 1 calc GR . . . .
C11 C 0.6242(3) 0.9774(3) 0.34635(16) 0.0326(7) Uani 1 1 d . . . . .
C12 C 0.6999(3) 1.0311(3) 0.29013(16) 0.0332(7) Uani 1 1 d . . . . .
C13 C 0.7619(3) 0.9543(3) 0.25706(16) 0.0312(7) Uani 1 1 d . . . . .
C14 C 0.7267(3) 0.8549(3) 0.29372(16) 0.0297(6) Uani 1 1 d . . . . .
C15 C 0.6442(3) 0.8712(3) 0.34966(15) 0.0290(6) Uani 1 1 d . . . . .
C16 C 0.5449(4) 1.0304(3) 0.39682(19) 0.0505(9) Uani 1 1 d . . . . .
H16A H 0.524049 1.090639 0.375199 0.076 Uiso 1 1 calc GR . . . .
H16B H 0.604193 1.068896 0.443877 0.076 Uiso 1 1 calc GR . . . .
H16C H 0.455129 0.966019 0.404164 0.076 Uiso 1 1 calc GR . . . .
C17 C 0.7286(4) 1.1572(3) 0.2781(2) 0.0501(9) Uani 1 1 d . . . . .
H17A H 0.775198 1.171043 0.233754 0.075 Uiso 1 1 calc GR . . . .
H17B H 0.791214 1.216053 0.319978 0.075 Uiso 1 1 calc GR . . . .
H17C H 0.637942 1.166274 0.272754 0.075 Uiso 1 1 calc GR . . . .
C18 C 0.8623(3) 0.9784(3) 0.19969(18) 0.0456(8) Uani 1 1 d . . . . .
H18A H 0.823283 0.912107 0.157591 0.068 Uiso 1 1 calc GR . . . .
H18B H 0.955717 0.984661 0.219727 0.068 Uiso 1 1 calc GR . . . .
H18C H 0.873308 1.054281 0.184337 0.068 Uiso 1 1 calc GR . . . .
C19 C 0.7786(3) 0.7561(3) 0.28066(19) 0.0434(8) Uani 1 1 d . . . . .
H19A H 0.698619 0.678103 0.279314 0.065 Uiso 1 1 calc GR . . . .
H19B H 0.852932 0.769300 0.320129 0.065 Uiso 1 1 calc GR . . . .
H19C H 0.818381 0.756429 0.234001 0.065 Uiso 1 1 calc GR . . . .
C20 C 0.6051(4) 0.7956(3) 0.40788(18) 0.0441(8) Uani 1 1 d . . . . .
H20A H 0.569799 0.835305 0.447029 0.066 Uiso 1 1 calc GR . . . .
H20B H 0.689663 0.786295 0.427707 0.066 Uiso 1 1 calc GR . . . .
H20C H 0.530200 0.715983 0.386911 0.066 Uiso 1 1 calc GR . . . .
C21 C 0.3280(3) 0.5939(2) 0.23588(15) 0.0255(6) Uani 1 1 d . . . . .
C22 C 0.1888(3) 0.5775(3) 0.36594(16) 0.0302(7) Uani 1 1 d . . . . .
C23 C 0.2562(3) 0.6573(3) 0.42996(17) 0.0343(7) Uani 1 1 d . . . . .
H23 H 0.309005 0.740455 0.429289 0.041 Uiso 1 1 calc R . . . .
C24 C 0.2466(3) 0.6157(3) 0.49525(18) 0.0393(8) Uani 1 1 d . . . . .
H24 H 0.291985 0.671401 0.539274 0.047 Uiso 1 1 calc R . . . .
C25 C 0.1719(3) 0.4941(3) 0.49792(19) 0.0410(8) Uani 1 1 d . . . . .
C26 C 0.1010(3) 0.4162(3) 0.4329(2) 0.0426(8) Uani 1 1 d . . . . .
H26 H 0.046414 0.333320 0.433509 0.051 Uiso 1 1 calc R . . . .
C27 C 0.1080(3) 0.4565(3) 0.36751(18) 0.0368(7) Uani 1 1 d . . . . .
H27 H 0.057910 0.401838 0.323778 0.044 Uiso 1 1 calc R . . . .
C28 C 0.1670(4) 0.4485(4) 0.5686(2) 0.0576(10) Uani 1 1 d . . . . .
H28A H 0.214264 0.392600 0.566195 0.086 Uiso 1 1 calc GR . . . .
H28B H 0.067128 0.406323 0.576938 0.086 Uiso 1 1 calc GR . . . .
H28C H 0.216403 0.516727 0.608835 0.086 Uiso 1 1 calc GR . . . .
C29 C 0.4962(3) 0.4791(2) 0.17363(16) 0.0272(6) Uani 1 1 d . . . . .
C30 C 0.5346(3) 0.5488(3) 0.11964(17) 0.0353(7) Uani 1 1 d . . . . .
H30 H 0.471451 0.580617 0.101496 0.042 Uiso 1 1 calc R . . . .
C31 C 0.6642(3) 0.5722(3) 0.09205(19) 0.0457(9) Uani 1 1 d . . . . .
H31 H 0.689714 0.619663 0.055061 0.055 Uiso 1 1 calc R . . . .
C32 C 0.7562(3) 0.5260(3) 0.1188(2) 0.0468(9) Uani 1 1 d . . . . .
H32 H 0.845902 0.543173 0.100693 0.056 Uiso 1 1 calc R . . . .
C33 C 0.7184(3) 0.4556(3) 0.1711(2) 0.0456(9) Uani 1 1 d . . . . .
H33 H 0.781929 0.424025 0.189045 0.055 Uiso 1 1 calc R . . . .
C34 C 0.5881(3) 0.4303(3) 0.19798(17) 0.0361(7) Uani 1 1 d . . . . .
H34 H 0.561306 0.379434 0.233173 0.043 Uiso 1 1 calc R . . . .
C35 C 0.3241(3) 0.3721(3) 0.28247(16) 0.0300(6) Uani 1 1 d . . . . .
C36 C 0.4183(4) 0.4302(3) 0.34595(17) 0.0403(8) Uani 1 1 d . . . . .
H36 H 0.483084 0.512277 0.350550 0.048 Uiso 1 1 calc R . . . .
C37 C 0.4179(4) 0.3687(4) 0.40250(19) 0.0524(10) Uani 1 1 d . . . . .
H37 H 0.483532 0.408233 0.445408 0.063 Uiso 1 1 calc R . . . .
C38 C 0.3225(5) 0.2507(4) 0.3965(2) 0.0616(11) Uani 1 1 d . . . . .
H38 H 0.321681 0.209030 0.435605 0.074 Uiso 1 1 calc R . . . .
C39 C 0.2286(5) 0.1928(3) 0.3344(2) 0.0598(11) Uani 1 1 d . . . . .
H39 H 0.162674 0.111250 0.330627 0.072 Uiso 1 1 calc R . . . .
C40 C 0.2294(4) 0.2528(3) 0.27736(17) 0.0400(8) Uani 1 1 d . . . . .
H40 H 0.164662 0.211884 0.234286 0.048 Uiso 1 1 calc R . . . .
C41 C 0.1916(3) 0.3474(2) 0.13868(15) 0.0253(6) Uani 1 1 d . . . . .
C42 C 0.0538(3) 0.3437(3) 0.13347(17) 0.0334(7) Uani 1 1 d . . . . .
H42 H 0.032015 0.399573 0.166259 0.040 Uiso 1 1 calc R . . . .
C43 C -0.0518(3) 0.2590(3) 0.08064(18) 0.0386(8) Uani 1 1 d . . . . .
H43 H -0.145668 0.256720 0.077738 0.046 Uiso 1 1 calc R . . . .
C44 C -0.0216(4) 0.1785(3) 0.03261(18) 0.0426(8) Uani 1 1 d . . . . .
H44 H -0.094173 0.121071 -0.003693 0.051 Uiso 1 1 calc R . . . .
C45 C 0.1142(4) 0.1812(3) 0.03708(17) 0.0426(8) Uani 1 1 d . . . . .
H45 H 0.134922 0.125001 0.003991 0.051 Uiso 1 1 calc R . . . .
C46 C 0.2211(3) 0.2656(3) 0.08977(16) 0.0337(7) Uani 1 1 d . . . . .
H46 H 0.314750 0.267206 0.092294 0.040 Uiso 1 1 calc R . . . .

loop_
_atom_site_aniso_label
_atom_site_aniso_U_11
_atom_site_aniso_U_22
_atom_site_aniso_U_33
_atom_site_aniso_U_23
_atom_site_aniso_U_13
_atom_site_aniso_U_12
Ce1 0.02381(9) 0.02385(9) 0.02611(9) 0.00392(6) 0.00085(6) 0.00737(6)
S1 0.0228(4) 0.0259(4) 0.0337(4) 0.0038(3) 0.0064(3) 0.0104(3)
P1 0.0200(3) 0.0218(4) 0.0269(4) 0.0026(3) 0.0017(3) 0.0084(3)
O1 0.0306(11) 0.0255(10) 0.0368(12) 0.0050(9) 0.0087(9) 0.0130(9)
O2 0.0216(10) 0.0413(13) 0.0471(13) 0.0034(10) 0.0044(9) 0.0130(10)
C1 0.0276(15) 0.0286(15) 0.0229(15) 0.0036(12) -0.0027(12) 0.0112(13)
C1S 0.030(5) 0.045(5) 0.096(8) -0.010(5) 0.008(5) -0.011(3)
C2 0.0303(16) 0.0325(16) 0.0266(15) 0.0087(12) 0.0041(12) 0.0147(13)
C2S 0.053(3) 0.070(3) 0.066(3) 0.022(3) -0.023(2) -0.019(2)
C3 0.0358(17) 0.0298(16) 0.0280(16) 0.0117(13) -0.0004(13) 0.0100(14)
C3S 0.059(7) 0.068(7) 0.113(10) -0.003(7) 0.018(7) -0.002(5)
C4 0.0444(19) 0.0335(17) 0.0311(17) 0.0064(13) -0.0021(14) 0.0218(15)
C4S 0.052(4) 0.072(4) 0.255(11) -0.016(6) 0.018(6) 0.011(3)
C5 0.0314(16) 0.0415(18) 0.0286(16) 0.0086(13) 0.0004(13) 0.0215(15)
C5S 0.061(7) 0.060(7) 0.146(12) 0.050(8) -0.038(8) -0.020(6)
C6 0.0347(17) 0.0365(18) 0.0368(18) 0.0048(14) -0.0064(14) 0.0102(14)
C7 0.0448(19) 0.051(2) 0.0331(18) 0.0127(15) 0.0122(15) 0.0257(17)
C8 0.0418(19) 0.042(2) 0.044(2) 0.0202(16) -0.0031(16) 0.0029(16)
C9 0.078(3) 0.042(2) 0.056(2) 0.0030(17) -0.003(2) 0.038(2)
C10 0.0398(19) 0.069(2) 0.045(2) 0.0135(18) 0.0067(16) 0.0351(19)
C11 0.0315(16) 0.0283(16) 0.0298(16) -0.0037(12) -0.0011(13) 0.0073(13)
C12 0.0314(16) 0.0256(15) 0.0322(17) 0.0013(13) -0.0049(13) 0.0031(13)
C13 0.0213(14) 0.0332(16) 0.0295(16) 0.0025(13) -0.0005(12) 0.0026(13)
C14 0.0253(15) 0.0311(16) 0.0283(16) 0.0000(12) -0.0042(12) 0.0098(13)
C15 0.0218(14) 0.0329(16) 0.0254(15) 0.0051(12) -0.0021(12) 0.0043(12)
C16 0.052(2) 0.046(2) 0.045(2) -0.0089(16) 0.0047(17) 0.0175(18)
C17 0.056(2) 0.0274(17) 0.053(2) 0.0039(16) -0.0063(18) 0.0058(16)
C18 0.0345(18) 0.057(2) 0.041(2) 0.0117(17) 0.0078(15) 0.0137(17)
C19 0.0348(18) 0.044(2) 0.051(2) 0.0027(16) -0.0030(16) 0.0188(16)
C20 0.0373(19) 0.053(2) 0.0359(19) 0.0131(16) 0.0022(15) 0.0106(16)
C21 0.0225(14) 0.0246(14) 0.0294(15) 0.0031(12) 0.0048(12) 0.0099(12)
C22 0.0241(15) 0.0299(16) 0.0395(18) 0.0079(13) 0.0121(13) 0.0123(13)
C23 0.0313(16) 0.0290(16) 0.0412(19) 0.0051(14) 0.0098(14) 0.0108(13)
C24 0.0340(18) 0.046(2) 0.0377(19) 0.0076(15) 0.0081(14) 0.0162(16)
C25 0.0334(17) 0.053(2) 0.050(2) 0.0236(17) 0.0192(16) 0.0244(16)
C26 0.0391(19) 0.0326(18) 0.062(2) 0.0195(17) 0.0227(17) 0.0144(15)
C27 0.0291(16) 0.0309(17) 0.048(2) 0.0059(14) 0.0140(14) 0.0090(14)
C28 0.054(2) 0.072(3) 0.062(3) 0.037(2) 0.025(2) 0.032(2)
C29 0.0208(14) 0.0240(14) 0.0323(16) -0.0033(12) 0.0009(12) 0.0077(12)
C30 0.0278(16) 0.0357(17) 0.0414(19) 0.0059(14) 0.0092(14) 0.0117(14)
C31 0.0366(19) 0.047(2) 0.045(2) 0.0041(16) 0.0164(16) 0.0094(16)
C32 0.0231(16) 0.049(2) 0.056(2) -0.0136(18) 0.0081(16) 0.0092(15)
C33 0.0274(17) 0.050(2) 0.057(2) -0.0073(18) 0.0002(16) 0.0203(16)
C34 0.0321(17) 0.0364(18) 0.0415(19) -0.0006(14) 0.0009(14) 0.0187(14)
C35 0.0335(16) 0.0329(16) 0.0298(16) 0.0070(13) 0.0050(13) 0.0194(14)
C36 0.0419(19) 0.047(2) 0.0384(19) 0.0084(15) 0.0019(15) 0.0253(17)
C37 0.062(2) 0.074(3) 0.034(2) 0.0053(18) -0.0027(17) 0.043(2)
C38 0.103(3) 0.068(3) 0.038(2) 0.025(2) 0.019(2) 0.054(3)
C39 0.101(3) 0.042(2) 0.044(2) 0.0198(18) 0.023(2) 0.032(2)
C40 0.058(2) 0.0310(17) 0.0316(17) 0.0079(14) 0.0092(15) 0.0176(16)
C41 0.0249(14) 0.0223(14) 0.0261(15) 0.0077(11) 0.0021(12) 0.0061(12)
C42 0.0295(16) 0.0251(15) 0.0427(18) 0.0052(13) 0.0010(14) 0.0087(13)
C43 0.0270(16) 0.0333(17) 0.048(2) 0.0130(15) -0.0034(14) 0.0033(14)
C44 0.0373(19) 0.0382(19) 0.0335(18) 0.0049(15) -0.0045(15) -0.0025(15)
C45 0.044(2) 0.0350(18) 0.0347(18) -0.0048(14) 0.0071(15) 0.0053(15)
C46 0.0310(16) 0.0330(17) 0.0322(17) 0.0012(13) 0.0054(13) 0.0095(14)

loop_
_atom_type_symbol
_atom_type_description
_atom_type_scat_dispersion_real
_atom_type_scat_dispersion_imag
_atom_type_scat_source
C C 0.0033 0.0016 'International Tables Vol C Tables 4.2.6.8 and 6.1.1.4'
H H 0.0000 0.0000 'International Tables Vol C Tables 4.2.6.8 and 6.1.1.4'
O O 0.0106 0.0060 'International Tables Vol C Tables 4.2.6.8 and 6.1.1.4'
P P 0.1023 0.0942 'International Tables Vol C Tables 4.2.6.8 and 6.1.1.4'
S S 0.1246 0.1234 'International Tables Vol C Tables 4.2.6.8 and 6.1.1.4'
Ce Ce -0.2486 2.6331 'International Tables Vol C Tables 4.2.6.8 and 6.1.1.4'

loop_
_geom_angle_atom_site_label_1
_geom_angle_atom_site_label_2
_geom_angle_atom_site_label_3
_geom_angle
_geom_angle_site_symmetry_1
_geom_angle_site_symmetry_3
_geom_angle_publ_flag
O1 Ce1 C1 94.43(7) . . ?
O1 Ce1 C2 123.10(7) . . ?
O1 Ce1 C3 124.79(8) . . ?
O1 Ce1 C4 96.51(8) . . ?
O1 Ce1 C5 78.87(8) . . ?
O1 Ce1 C11 85.32(8) . . ?
O1 Ce1 C12 112.09(8) . . ?
O1 Ce1 C13 132.10(8) . . ?
O1 Ce1 C14 113.69(8) . . ?
O1 Ce1 C15 86.26(7) . . ?
O1 Ce1 C21 58.67(7) . . ?
C1 Ce1 C2 29.07(8) . . ?
C1 Ce1 C12 133.91(8) . . ?
C1 Ce1 C13 131.88(8) . . ?
C2 Ce1 C12 110.87(9) . . ?
C2 Ce1 C13 102.88(8) . . ?
C3 Ce1 C1 48.22(8) . . ?
C3 Ce1 C2 29.29(8) . . ?
C3 Ce1 C12 85.96(9) . . ?
C3 Ce1 C13 88.58(9) . . ?
C4 Ce1 C1 48.17(8) . . ?
C4 Ce1 C2 48.08(9) . . ?
C4 Ce1 C3 29.19(9) . . ?
C4 Ce1 C5 29.42(9) . . ?
C4 Ce1 C12 90.41(9) . . ?
C4 Ce1 C13 105.76(9) . . ?
C5 Ce1 C1 29.09(8) . . ?
C5 Ce1 C2 48.01(8) . . ?
C5 Ce1 C3 48.32(9) . . ?
C5 Ce1 C12 118.82(9) . . ?
C5 Ce1 C13 134.55(9) . . ?
C11 Ce1 C1 153.62(9) . . ?
C11 Ce1 C2 139.10(9) . . ?
C11 Ce1 C3 111.48(9) . . ?
C11 Ce1 C4 105.57(9) . . ?
C11 Ce1 C5 126.69(9) . . ?
C11 Ce1 C12 29.26(9) . . ?
C11 Ce1 C13 48.24(9) . . ?
C11 Ce1 C14 48.53(9) . . ?
C13 Ce1 C12 28.95(9) . . ?
C14 Ce1 C1 148.77(8) . . ?
C14 Ce1 C2 122.59(8) . . ?
C14 Ce1 C3 116.30(9) . . ?
C14 Ce1 C4 134.83(9) . . ?
C14 Ce1 C5 163.80(9) . . ?
C14 Ce1 C12 48.10(9) . . ?
C14 Ce1 C13 29.27(8) . . ?
C15 Ce1 C1 177.04(9) . . ?
C15 Ce1 C2 150.57(8) . . ?
C15 Ce1 C3 133.31(8) . . ?
C15 Ce1 C4 134.64(9) . . ?
C15 Ce1 C5 153.69(9) . . ?
C15 Ce1 C11 29.29(9) . . ?
C15 Ce1 C12 48.03(8) . . ?
C15 Ce1 C13 48.20(8) . . ?
C15 Ce1 C14 29.47(8) . . ?
C21 Ce1 C1 85.68(8) . . ?
C21 Ce1 C2 104.50(8) . . ?
C21 Ce1 C3 132.54(9) . . ?
C21 Ce1 C4 127.65(9) . . ?
C21 Ce1 C5 98.23(9) . . ?
C21 Ce1 C11 115.90(9) . . ?
C21 Ce1 C12 140.18(9) . . ?
C21 Ce1 C13 125.37(9) . . ?
C21 Ce1 C14 97.19(9) . . ?
C21 Ce1 C15 92.24(8) . . ?
O1 S1 Ce1 49.59(8) . . ?
O1 S1 C21 103.71(12) . . ?
O1 S1 C22 104.97(13) . . ?
O2 S1 Ce1 124.11(9) . . ?
O2 S1 O1 112.95(12) . . ?
O2 S1 C21 117.79(13) . . ?
O2 S1 C22 103.74(13) . . ?
C21 S1 Ce1 55.37(10) . . ?
C21 S1 C22 113.18(14) . . ?
C22 S1 Ce1 130.97(10) . . ?
C21 P1 C29 107.15(13) . . ?
C21 P1 C35 115.86(14) . . ?
C21 P1 C41 119.30(13) . . ?
C29 P1 C41 104.36(13) . . ?
C35 P1 C29 104.91(13) . . ?
C35 P1 C41 103.85(13) . . ?
S1 O1 Ce1 102.77(10) . . ?
C2 C1 Ce1 75.64(16) . . ?
C2 C1 C6 126.9(3) . . ?
C5 C1 Ce1 74.54(16) . . ?
C5 C1 C2 108.0(3) . . ?
C5 C1 C6 124.9(3) . . ?
C6 C1 Ce1 119.79(18) . . ?
C2S C1S C2S 123.9(7) . 2_776 ?
C2S C1S C4S 114.1(10) 2_776 2_776 ?
C2S C1S C4S 121.8(10) . 2_776 ?
C2S C1S C5S 167.8(11) 2_776 2_776 ?
C2S C1S C5S 66.9(10) . 2_776 ?
C5S C1S C4S 54.9(8) 2_776 2_776 ?
C1 C2 Ce1 75.29(16) . . ?
C1 C2 C3 108.1(3) . . ?
C1 C2 C7 127.8(3) . . ?
C3 C2 Ce1 74.91(16) . . ?
C3 C2 C7 123.5(3) . . ?
C7 C2 Ce1 122.11(19) . . ?
C1S C2S C1S 56.1(7) . 2_776 ?
C1S C2S H2S 121.8 . . ?
C1S C2S H2S 175.3 2_776 . ?
C1S C2S H2SA 123.6 2_776 . ?
C1S C2S H2SA 175.2 . . ?
C1S C2S C3S 115.7(9) . . ?
C1S C2S C3S 59.8(7) 2_776 . ?
C1S C2S C5S 114.4(8) 2_776 2_776 ?
C1S C2S C5S 58.6(7) . 2_776 ?
C3S C2S H2S 122.6 . . ?
C3S C2S H2SA 63.8 . . ?
C3S C2S C5S 174.2(8) . 2_776 ?
C5S C2S H2S 63.2 2_776 . ?
C5S C2S H2SA 122.0 2_776 . ?
C2 C3 Ce1 75.80(16) . . ?
C2 C3 C8 124.6(3) . . ?
C4 C3 Ce1 74.54(16) . . ?
C4 C3 C2 107.4(3) . . ?
C4 C3 C8 127.4(3) . . ?
C8 C3 Ce1 122.4(2) . . ?
C1S C3S C2S 58.1(7) 2_776 . ?
C2S C3S H3S 117.2 . . ?
C4S C3S C1S 67.6(9) . 2_776 ?
C4S C3S C2S 125.7(12) . . ?
C4S C3S H3S 117.1 . . ?
C3 C4 Ce1 76.26(16) . . ?
C3 C4 C5 108.4(3) . . ?
C3 C4 C9 127.2(3) . . ?
C5 C4 Ce1 75.50(16) . . ?
C5 C4 C9 124.3(3) . . ?
C9 C4 Ce1 118.0(2) . . ?
C1S C4S H4S 174.1 2_776 . ?
C1S C4S H4SA 109.9 2_776 . ?
C1S C4S H4SB 109.0 2_776 . ?
C1S C4S H4SC 109.5 2_776 . ?
C3S C4S C1S 60.4(8) . 2_776 ?
C3S C4S H4S 119.5 . . ?
C3S C4S H4SA 170.2 . . ?
C3S C4S H4SB 75.9 . . ?
C3S C4S H4SC 75.3 . . ?
C3S C4S C5S 119.4(11) . . ?
H4SA C4S H4SB 109.5 . . ?
H4SA C4S H4SC 109.5 . . ?
H4SB C4S H4SC 109.5 . . ?
C5S C4S C1S 59.3(8) . 2_776 ?
C5S C4S H4S 121.2 . . ?
C5S C4S H4SA 50.9 . . ?
C5S C4S H4SB 130.1 . . ?
C5S C4S H4SC 120.3 . . ?
C1 C5 Ce1 76.38(16) . . ?
C1 C5 C4 108.0(3) . . ?
C1 C5 C10 126.7(3) . . ?
C4 C5 Ce1 75.08(16) . . ?
C4 C5 C10 125.1(3) . . ?
C10 C5 Ce1 117.94(19) . . ?
C2S C5S H2S 39.0(5) 2_776 2_776 ?
C2S C5S H4SA 165.1 2_776 . ?
C2S C5S H5S 119.8 2_776 . ?
C4S C5S C2S 120.3(10) . 2_776 ?
C1 C6 H6A 109.5 . . ?
C1 C6 H6B 109.5 . . ?
C1 C6 H6C 109.5 . . ?
H6A C6 H6B 109.5 . . ?
H6A C6 H6C 109.5 . . ?
H6B C6 H6C 109.5 . . ?
C2 C7 H7A 109.5 . . ?
C2 C7 H7B 109.5 . . ?
C2 C7 H7C 109.5 . . ?
H7A C7 H7B 109.5 . . ?
H7A C7 H7C 109.5 . . ?
H7B C7 H7C 109.5 . . ?
C3 C8 H8A 109.5 . . ?
C3 C8 H8B 109.5 . . ?
C3 C8 H8C 109.5 . . ?
H8A C8 H8B 109.5 . . ?
H8A C8 H8C 109.5 . . ?
H8B C8 H8C 109.5 . . ?
C4 C9 H9A 109.5 . . ?
C4 C9 H9B 109.5 . . ?
C4 C9 H9C 109.5 . . ?
H9A C9 H9B 109.5 . . ?
H9A C9 H9C 109.5 . . ?
H9B C9 H9C 109.5 . . ?
C5 C10 H10A 109.5 . . ?
C5 C10 H10B 109.5 . . ?
C5 C10 H10C 109.5 . . ?
H10A C10 H10B 109.5 . . ?
H10A C10 H10C 109.5 . . ?
H10B C10 H10C 109.5 . . ?
C12 C11 Ce1 77.70(16) . . ?
C12 C11 C16 125.6(3) . . ?
C15 C11 Ce1 75.27(16) . . ?
C15 C11 C12 108.0(3) . . ?
C15 C11 C16 126.2(3) . . ?
C16 C11 Ce1 116.6(2) . . ?
C11 C12 Ce1 73.04(16) . . ?
C11 C12 C17 124.7(3) . . ?
C13 C12 Ce1 75.02(16) . . ?
C13 C12 C11 107.8(3) . . ?
C13 C12 C17 126.8(3) . . ?
C17 C12 Ce1 125.7(2) . . ?
C12 C13 Ce1 76.04(16) . . ?
C12 C13 C18 127.1(3) . . ?
C14 C13 Ce1 73.61(16) . . ?
C14 C13 C12 107.9(3) . . ?
C14 C13 C18 124.6(3) . . ?
C18 C13 Ce1 121.9(2) . . ?
C13 C14 Ce1 77.13(16) . . ?
C13 C14 C19 126.3(3) . . ?
C15 C14 Ce1 75.11(16) . . ?
C15 C14 C13 107.9(3) . . ?
C15 C14 C19 125.6(3) . . ?
C19 C14 Ce1 118.36(19) . . ?
C11 C15 Ce1 75.44(16) . . ?
C11 C15 C14 108.4(3) . . ?
C11 C15 C20 127.0(3) . . ?
C14 C15 Ce1 75.42(16) . . ?
C14 C15 C20 124.1(3) . . ?
C20 C15 Ce1 121.89(19) . . ?
C11 C16 H16A 109.5 . . ?
C11 C16 H16B 109.5 . . ?
C11 C16 H16C 109.5 . . ?
H16A C16 H16B 109.5 . . ?
H16A C16 H16C 109.5 . . ?
H16B C16 H16C 109.5 . . ?
C12 C17 H17A 109.5 . . ?
C12 C17 H17B 109.5 . . ?
C12 C17 H17C 109.5 . . ?
H17A C17 H17B 109.5 . . ?
H17A C17 H17C 109.5 . . ?
H17B C17 H17C 109.5 . . ?
C13 C18 H18A 109.5 . . ?
C13 C18 H18B 109.5 . . ?
C13 C18 H18C 109.5 . . ?
H18A C18 H18B 109.5 . . ?
H18A C18 H18C 109.5 . . ?
H18B C18 H18C 109.5 . . ?
C14 C19 H19A 109.5 . . ?
C14 C19 H19B 109.5 . . ?
C14 C19 H19C 109.5 . . ?
H19A C19 H19B 109.5 . . ?
H19A C19 H19C 109.5 . . ?
H19B C19 H19C 109.5 . . ?
C15 C20 H20A 109.5 . . ?
C15 C20 H20B 109.5 . . ?
C15 C20 H20C 109.5 . . ?
H20A C20 H20B 109.5 . . ?
H20A C20 H20C 109.5 . . ?
H20B C20 H20C 109.5 . . ?
S1 C21 Ce1 93.05(12) . . ?
S1 C21 P1 126.00(17) . . ?
P1 C21 Ce1 140.67(14) . . ?
C23 C22 S1 122.0(2) . . ?
C23 C22 C27 119.9(3) . . ?
C27 C22 S1 118.0(2) . . ?
C22 C23 H23 120.2 . . ?
C22 C23 C24 119.7(3) . . ?
C24 C23 H23 120.2 . . ?
C23 C24 H24 119.2 . . ?
C23 C24 C25 121.5(3) . . ?
C25 C24 H24 119.2 . . ?
C24 C25 C28 121.3(3) . . ?
C26 C25 C24 117.5(3) . . ?
C26 C25 C28 121.1(3) . . ?
C25 C26 H26 119.2 . . ?
C27 C26 C25 121.6(3) . . ?
C27 C26 H26 119.2 . . ?
C22 C27 H27 120.2 . . ?
C26 C27 C22 119.6(3) . . ?
C26 C27 H27 120.2 . . ?
C25 C28 H28A 109.5 . . ?
C25 C28 H28B 109.5 . . ?
C25 C28 H28C 109.5 . . ?
H28A C28 H28B 109.5 . . ?
H28A C28 H28C 109.5 . . ?
H28B C28 H28C 109.5 . . ?
C30 C29 P1 118.5(2) . . ?
C30 C29 C34 118.9(3) . . ?
C34 C29 P1 122.6(2) . . ?
C29 C30 H30 119.7 . . ?
C31 C30 C29 120.6(3) . . ?
C31 C30 H30 119.7 . . ?
C30 C31 H31 120.2 . . ?
C32 C31 C30 119.6(3) . . ?
C32 C31 H31 120.2 . . ?
C31 C32 H32 119.8 . . ?
C33 C32 C31 120.3(3) . . ?
C33 C32 H32 119.8 . . ?
C32 C33 H33 119.8 . . ?
C32 C33 C34 120.3(3) . . ?
C34 C33 H33 119.8 . . ?
C29 C34 H34 119.9 . . ?
C33 C34 C29 120.2(3) . . ?
C33 C34 H34 119.9 . . ?
C36 C35 P1 118.6(2) . . ?
C40 C35 P1 122.6(2) . . ?
C40 C35 C36 118.8(3) . . ?
C35 C36 H36 119.9 . . ?
C37 C36 C35 120.2(3) . . ?
C37 C36 H36 119.9 . . ?
C36 C37 H37 120.0 . . ?
C38 C37 C36 120.0(3) . . ?
C38 C37 H37 120.0 . . ?
C37 C38 H38 119.9 . . ?
C39 C38 C37 120.3(3) . . ?
C39 C38 H38 119.9 . . ?
C38 C39 H39 119.9 . . ?
C38 C39 C40 120.2(4) . . ?
C40 C39 H39 119.9 . . ?
C35 C40 H40 119.8 . . ?
C39 C40 C35 120.5(3) . . ?
C39 C40 H40 119.8 . . ?
C42 C41 P1 119.8(2) . . ?
C46 C41 P1 121.4(2) . . ?
C46 C41 C42 118.8(3) . . ?
C41 C42 H42 119.8 . . ?
C43 C42 C41 120.3(3) . . ?
C43 C42 H42 119.8 . . ?
C42 C43 H43 119.8 . . ?
C44 C43 C42 120.5(3) . . ?
C44 C43 H43 119.8 . . ?
C43 C44 H44 120.1 . . ?
C43 C44 C45 119.8(3) . . ?
C45 C44 H44 120.1 . . ?
C44 C45 H45 119.8 . . ?
C44 C45 C46 120.4(3) . . ?
C46 C45 H45 119.8 . . ?
C41 C46 C45 120.2(3) . . ?
C41 C46 H46 119.9 . . ?
C45 C46 H46 119.9 . . ?

loop_
_geom_bond_atom_site_label_1
_geom_bond_atom_site_label_2
_geom_bond_distance
_geom_bond_site_symmetry_2
_geom_bond_publ_flag
Ce1 O1 2.4604(19) . ?
Ce1 C1 2.818(3) . ?
Ce1 C2 2.822(3) . ?
Ce1 C3 2.811(3) . ?
Ce1 C4 2.789(3) . ?
Ce1 C5 2.794(3) . ?
Ce1 C11 2.783(3) . ?
Ce1 C12 2.842(3) . ?
Ce1 C13 2.829(3) . ?
Ce1 C14 2.784(3) . ?
Ce1 C15 2.780(3) . ?
Ce1 C21 2.597(3) . ?
S1 O1 1.499(2) . ?
S1 O2 1.453(2) . ?
S1 C21 1.653(3) . ?
S1 C22 1.785(3) . ?
P1 C21 1.681(3) . ?
P1 C29 1.816(3) . ?
P1 C35 1.815(3) . ?
P1 C41 1.825(3) . ?
C1 C2 1.415(4) . ?
C1 C5 1.409(4) . ?
C1 C6 1.504(4) . ?
C1S C2S 1.325(12) . ?
C1S C2S 1.360(12) 2_776 ?
C1S C4S 1.473(11) 2_776 ?
C1S C5S 1.389(16) 2_776 ?
C2 C3 1.424(4) . ?
C2 C7 1.504(4) . ?
C2S H2S 0.9638 . ?
C2S H2SA 0.9583 . ?
C2S C3S 1.417(13) . ?
C2S C5S 1.497(17) 2_776 ?
C3 C4 1.411(4) . ?
C3 C8 1.500(4) . ?
C3S H3S 0.9500 . ?
C3S C4S 1.256(14) . ?
C4 C5 1.418(4) . ?
C4 C9 1.503(4) . ?
C4S H4S 0.9598 . ?
C4S H4SA 0.9598 . ?
C4S H4SB 0.9598 . ?
C4S H4SC 0.9598 . ?
C4S C5S 1.321(14) . ?
C5 C10 1.507(4) . ?
C5S H5S 0.9500 . ?
C6 H6A 0.9800 . ?
C6 H6B 0.9800 . ?
C6 H6C 0.9800 . ?
C7 H7A 0.9800 . ?
C7 H7B 0.9800 . ?
C7 H7C 0.9800 . ?
C8 H8A 0.9800 . ?
C8 H8B 0.9800 . ?
C8 H8C 0.9800 . ?
C9 H9A 0.9800 . ?
C9 H9B 0.9800 . ?
C9 H9C 0.9800 . ?
C10 H10A 0.9800 . ?
C10 H10B 0.9800 . ?
C10 H10C 0.9800 . ?
C11 C12 1.422(4) . ?
C11 C15 1.406(4) . ?
C11 C16 1.509(4) . ?
C12 C13 1.418(4) . ?
C12 C17 1.510(4) . ?
C13 C14 1.419(4) . ?
C13 C18 1.502(4) . ?
C14 C15 1.415(4) . ?
C14 C19 1.497(4) . ?
C15 C20 1.501(4) . ?
C16 H16A 0.9800 . ?
C16 H16B 0.9800 . ?
C16 H16C 0.9800 . ?
C17 H17A 0.9800 . ?
C17 H17B 0.9800 . ?
C17 H17C 0.9800 . ?
C18 H18A 0.9800 . ?
C18 H18B 0.9800 . ?
C18 H18C 0.9800 . ?
C19 H19A 0.9800 . ?
C19 H19B 0.9800 . ?
C19 H19C 0.9800 . ?
C20 H20A 0.9800 . ?
C20 H20B 0.9800 . ?
C20 H20C 0.9800 . ?
C22 C23 1.378(4) . ?
C22 C27 1.391(4) . ?
C23 H23 0.9500 . ?
C23 C24 1.384(4) . ?
C24 H24 0.9500 . ?
C24 C25 1.392(5) . ?
C25 C26 1.390(5) . ?
C25 C28 1.505(5) . ?
C26 H26 0.9500 . ?
C26 C27 1.379(4) . ?
C27 H27 0.9500 . ?
C28 H28A 0.9800 . ?
C28 H28B 0.9800 . ?
C28 H28C 0.9800 . ?
C29 C30 1.390(4) . ?
C29 C34 1.391(4) . ?
C30 H30 0.9500 . ?
C30 C31 1.387(4) . ?
C31 H31 0.9500 . ?
C31 C32 1.385(5) . ?
C32 H32 0.9500 . ?
C32 C33 1.370(5) . ?
C33 H33 0.9500 . ?
C33 C34 1.385(4) . ?
C34 H34 0.9500 . ?
C35 C36 1.391(4) . ?
C35 C40 1.386(4) . ?
C36 H36 0.9500 . ?
C36 C37 1.386(5) . ?
C37 H37 0.9500 . ?
C37 C38 1.374(5) . ?
C38 H38 0.9500 . ?
C38 C39 1.371(6) . ?
C39 H39 0.9500 . ?
C39 C40 1.381(4) . ?
C40 H40 0.9500 . ?
C41 C42 1.393(4) . ?
C41 C46 1.387(4) . ?
C42 H42 0.9500 . ?
C42 C43 1.387(4) . ?
C43 H43 0.9500 . ?
C43 C44 1.370(5) . ?
C44 H44 0.9500 . ?
C44 C45 1.377(5) . ?
C45 H45 0.9500 . ?
C45 C46 1.390(4) . ?
C46 H46 0.9500 . ?
